data_4307903
loop_
_publ_author_name
'Ranko P. Bontchev'
'Eugene L. Venturini'
'May Nyman'

_publ_section_title
;
Copper-Linked Hexaniobate Lindqvist Clusters Variations on a Theme
;
_journal_name_full 'Inorganic Chemistry'
_journal_page_first 4483
_journal_page_last 4491
_journal_paper_doi 10.1021/ic0624118
_journal_volume 46
_journal_year 2007
_chemical_formula_sum 'Cu1.75 N3.5 Nb3 O15.5 Rb0.5'
_chemical_formula_weight 729.70
_chemical_name_common 'Copper-ammonia hexaniobate'
_chemical_name_systematic
;
 ?
;
_space_group_IT_number 2
_symmetry_cell_setting triclinic
_symmetry_space_group_name_Hall '-P 1'
_symmetry_space_group_name_H-M 'P -1'
_atom_sites_solution_hydrogens geom
_atom_sites_solution_primary direct
_atom_sites_solution_secondary difmap
_audit_creation_method SHELXL-97
_cell_angle_alpha 86.6190(10)
_cell_angle_beta 83.6490(10)
_cell_angle_gamma 88.0440(10)
_cell_formula_units_Z 4
_cell_length_a 8.7520(7)
_cell_length_b 13.0771(10)
_cell_length_c 15.9280(13)
_cell_measurement_temperature 293(2)
_cell_volume 1807.9(2)
_computing_structure_refinement 'SHELXL-97 (Sheldrick, 1997)'
_diffrn_ambient_temperature 293(2)
_diffrn_measured_fraction_theta_full 0.999
_diffrn_measured_fraction_theta_max 0.999
_diffrn_radiation_monochromator graphite
_diffrn_radiation_source 'fine-focus sealed tube'
_diffrn_radiation_type MoK\a
_diffrn_radiation_wavelength 0.71073
_diffrn_reflns_av_R_equivalents 0.0178
_diffrn_reflns_av_sigmaI/netI 0.0243
_diffrn_reflns_limit_h_max 9
_diffrn_reflns_limit_h_min -9
_diffrn_reflns_limit_k_max 14
_diffrn_reflns_limit_k_min -14
_diffrn_reflns_limit_l_max 17
_diffrn_reflns_limit_l_min -17
_diffrn_reflns_number 10620
_diffrn_reflns_theta_full 22.50
_diffrn_reflns_theta_max 22.50
_diffrn_reflns_theta_min 1.29
_exptl_absorpt_coefficient_mu 5.283
_exptl_crystal_colour blue
_exptl_crystal_density_diffrn 2.681
_exptl_crystal_density_method 'not measured'
_exptl_crystal_description prizm
_exptl_crystal_F_000 1363
_exptl_crystal_size_max 0.16
_exptl_crystal_size_mid 0.11
_exptl_crystal_size_min 0.10
_refine_diff_density_max 0.826
_refine_diff_density_min -1.169
_refine_diff_density_rms 0.137
_refine_ls_extinction_coef 0.00000(6)
_refine_ls_extinction_expression Fc^*^=kFc[1+0.001xFc^2^\l^3^/sin(2\q)]^-1/4^
_refine_ls_extinction_method SHELXL
_refine_ls_goodness_of_fit_ref 1.078
_refine_ls_hydrogen_treatment mixed
_refine_ls_matrix_type full
_refine_ls_number_parameters 452
_refine_ls_number_reflns 4729
_refine_ls_number_restraints 0
_refine_ls_restrained_S_all 1.078
_refine_ls_R_factor_all 0.0288
_refine_ls_R_factor_gt 0.0265
_refine_ls_shift/su_max 3.323
_refine_ls_shift/su_mean 0.007
_refine_ls_structure_factor_coef Fsqd
_refine_ls_weighting_details 'calc w=1/[\s^2^(Fo^2^)+(0.0351P)^2^+10.4611P] where P=(Fo^2^+2Fc^2^)/3'
_refine_ls_weighting_scheme calc
_refine_ls_wR_factor_gt 0.0719
_refine_ls_wR_factor_ref 0.0739
_reflns_number_gt 4413
_reflns_number_total 4729
_reflns_threshold_expression >2sigma(I)
_cod_data_source_file ic0624118-file004.cif
_cod_data_source_block b
_cod_original_formula_sum 'Cu1.75 N3.50 Nb3 O15.50 Rb0.50'
_cod_database_code 4307903

loop_
_symmetry_equiv_pos_as_xyz
'x, y, z'
'-x, -y, -z'

loop_
_atom_site_label
_atom_site_type_symbol
_atom_site_fract_x
_atom_site_fract_y
_atom_site_fract_z
_atom_site_U_iso_or_equiv
_atom_site_adp_type
_atom_site_occupancy
_atom_site_symmetry_multiplicity
_atom_site_calc_flag
_atom_site_refinement_flags
_atom_site_disorder_assembly
_atom_site_disorder_group
Rb1 Rb 0.94965(8) -0.14275(5) 0.62210(5) 0.03096(19) Uani 1 1 d . . .
Nb10 Nb 0.07865(6) -0.15134(4) 0.07704(3) 0.00724(14) Uani 1 1 d . . .
Nb11 Nb 0.76054(5) -0.07599(4) 0.99612(3) 0.00664(14) Uani 1 1 d . . .
Nb12 Nb 0.08782(6) -0.06892(4) 0.86767(3) 0.00700(14) Uani 1 1 d . . .
O10 O 0.0000 0.0000 0.0000 0.0092(12) Uani 1 2 d S . .
O11 O 0.5762(4) -0.1294(3) 0.9931(2) 0.0102(9) Uani 1 1 d . . .
O12 O 0.1496(4) -0.2652(3) 0.1265(2) 0.0111(9) Uani 1 1 d . . .
O13 O 0.1540(4) -0.1246(3) 0.7708(2) 0.0117(9) Uani 1 1 d . . .
O14 O 0.0019(4) 0.0656(3) 0.8317(2) 0.0088(8) Uani 1 1 d . . .
O15 O 0.8707(4) -0.1854(3) 0.0568(2) 0.0085(8) Uani 1 1 d . . .
O16 O 0.2726(4) 0.0030(3) 0.8961(2) 0.0081(8) Uani 1 1 d . . .
O17 O 0.8765(4) -0.1172(3) 0.8914(2) 0.0089(8) Uani 1 1 d . . .
O18 O 0.7266(4) 0.0665(3) 0.9406(2) 0.0090(8) Uani 1 1 d . . .
O19 O 0.1541(4) -0.1783(3) 0.9540(2) 0.0084(8) Uani 1 1 d . . .
Nb20 Nb 0.91327(5) -0.33337(4) 0.45130(3) 0.00716(14) Uani 1 1 d . . .
Nb21 Nb 0.76547(5) -0.57436(4) 0.48107(3) 0.00673(14) Uani 1 1 d . . .
Nb22 Nb 0.91196(5) -0.47118(4) 0.64387(3) 0.00730(14) Uani 1 1 d . . .
O20 O 0.0000 -0.5000 0.5000 0.0091(12) Uani 1 2 d S . .
O21 O 0.8446(4) -0.4442(3) 0.7496(2) 0.0120(9) Uani 1 1 d . . .
O22 O 0.8386(4) -0.2100(3) 0.4227(2) 0.0119(9) Uani 1 1 d . . .
O23 O 0.5810(4) -0.6241(3) 0.4713(2) 0.0103(9) Uani 1 1 d . . .
O24 O 0.0074(4) -0.6088(3) 0.6538(2) 0.0106(9) Uani 1 1 d . . .
O25 O 0.7312(4) -0.5339(3) 0.6017(2) 0.0091(8) Uani 1 1 d . . .
O26 O 0.1192(4) -0.3044(3) 0.4791(2) 0.0081(8) Uani 1 1 d . . .
O27 O 0.8393(4) -0.3424(3) 0.5787(2) 0.0087(8) Uani 1 1 d . . .
O28 O 0.2777(4) -0.5785(3) 0.5452(2) 0.0084(8) Uani 1 1 d . . .
O29 O 0.1210(4) -0.4155(3) 0.6305(2) 0.0102(8) Uani 1 1 d . . .
Cu10 Cu 0.37234(7) -0.14698(5) 0.96385(4) 0.00844(17) Uani 1 1 d . . .
N10 N 0.4466(5) -0.2390(4) 0.8734(3) 0.0187(12) Uani 1 1 d . . .
Cu20 Cu 0.62231(7) -0.36854(5) 0.56229(4) 0.00817(17) Uani 1 1 d . . .
N20 N 0.5354(5) -0.3101(4) 0.6694(3) 0.0161(11) Uani 1 1 d . . .
Cu30 Cu 0.0000 -0.5000 0.0000 0.0119(2) Uani 1 2 d S . .
OW31 O 0.2386(9) -0.4160(4) 0.9867(4) 0.082(3) Uani 1 1 d . . .
OW32 O 0.0342(6) -0.5586(4) 0.8675(4) 0.0459(15) Uani 1 1 d . . .
N31 N 0.0912(6) -0.6309(4) 0.0515(3) 0.0204(12) Uani 1 1 d . . .
Cu40 Cu 0.49783(8) -0.76593(6) 0.73252(4) 0.01368(18) Uani 1 1 d . . .
OW41 O 0.4556(4) -0.5901(3) 0.6747(2) 0.0146(9) Uani 1 1 d . . .
OW42 O 0.5531(5) 0.0471(3) 0.8015(3) 0.0210(10) Uani 1 1 d . . .
N41 N 0.5083(6) -0.7207(4) 0.8525(3) 0.0214(12) Uani 1 1 d . . .
N42 N 0.2658(6) -0.7784(4) 0.7590(3) 0.0205(12) Uani 1 1 d . . .
N43 N 0.7283(5) -0.7557(4) 0.7064(3) 0.0152(11) Uani 1 1 d . . .
N44 N 0.4870(6) -0.8142(4) 0.6136(3) 0.0177(12) Uani 1 1 d . . .
OW1 O 0.6430(5) -0.0307(3) 0.6406(3) 0.0245(10) Uani 1 1 d . . .
OW2 O 0.9567(5) 0.0680(3) 0.6633(3) 0.0182(10) Uani 1 1 d . . .
OW3 O 0.7745(5) -0.2354(3) 0.7746(3) 0.0227(10) Uani 1 1 d . . .
OW4 O 0.1692(5) -0.3351(3) 0.7830(3) 0.0232(10) Uani 1 1 d . . .
OW5 O 0.3814(6) -0.5384(4) 0.1154(3) 0.0365(13) Uani 1 1 d . . .
OW6 O 0.3641(5) -0.1160(3) 0.6318(3) 0.0219(10) Uani 1 1 d . . .
OW7 O 0.3553(6) -0.5150(6) 0.8223(3) 0.062(2) Uani 1 1 d . . .
OW8 O 0.2032(6) -0.1057(4) 0.4965(3) 0.0121(13) Uani 0.66 1 d P . .
OW9 O 0.7909(16) -0.0070(10) 0.4843(9) 0.028(3) Uani 0.33 1 d P . .

loop_
_atom_site_aniso_label
_atom_site_aniso_U_11
_atom_site_aniso_U_22
_atom_site_aniso_U_33
_atom_site_aniso_U_23
_atom_site_aniso_U_13
_atom_site_aniso_U_12
Rb1 0.0312(4) 0.0182(4) 0.0456(5) -0.0080(3) -0.0090(3) -0.0060(3)
Nb10 0.0071(3) 0.0072(3) 0.0070(3) 0.0009(2) 0.0003(2) -0.0011(2)
Nb11 0.0058(3) 0.0071(3) 0.0068(3) 0.0001(2) 0.0005(2) -0.0017(2)
Nb12 0.0071(3) 0.0075(3) 0.0061(3) 0.0000(2) 0.0007(2) -0.0017(2)
O10 0.009(3) 0.008(3) 0.009(3) 0.003(2) 0.002(2) -0.001(2)
O11 0.008(2) 0.011(2) 0.012(2) -0.0028(17) 0.0000(16) -0.0031(16)
O12 0.013(2) 0.010(2) 0.011(2) 0.0012(17) -0.0026(17) -0.0019(16)
O13 0.014(2) 0.010(2) 0.011(2) -0.0018(17) 0.0014(17) -0.0029(16)
O14 0.011(2) 0.008(2) 0.007(2) 0.0025(16) 0.0012(16) -0.0021(16)
O15 0.009(2) 0.009(2) 0.008(2) 0.0001(16) 0.0021(16) -0.0032(16)
O16 0.008(2) 0.008(2) 0.008(2) 0.0000(16) 0.0011(16) -0.0002(16)
O17 0.010(2) 0.010(2) 0.007(2) 0.0028(16) -0.0001(16) -0.0039(16)
O18 0.008(2) 0.011(2) 0.008(2) -0.0012(16) -0.0004(16) -0.0016(16)
O19 0.008(2) 0.007(2) 0.010(2) 0.0012(16) 0.0003(16) -0.0003(16)
Nb20 0.0057(3) 0.0085(3) 0.0070(3) 0.0009(2) -0.0001(2) -0.0014(2)
Nb21 0.0051(3) 0.0086(3) 0.0064(3) 0.0002(2) 0.0002(2) -0.0018(2)
Nb22 0.0065(3) 0.0096(3) 0.0057(3) 0.0001(2) 0.0000(2) -0.0016(2)
O20 0.009(3) 0.012(3) 0.007(3) -0.001(2) -0.001(2) -0.002(2)
O21 0.011(2) 0.016(2) 0.010(2) -0.0014(17) -0.0022(17) -0.0023(17)
O22 0.011(2) 0.010(2) 0.015(2) 0.0011(17) 0.0000(17) -0.0016(16)
O23 0.008(2) 0.013(2) 0.010(2) -0.0012(17) -0.0005(16) -0.0017(16)
O24 0.010(2) 0.014(2) 0.008(2) 0.0023(17) -0.0006(16) -0.0042(16)
O25 0.008(2) 0.011(2) 0.008(2) 0.0000(16) -0.0006(16) -0.0005(16)
O26 0.0051(19) 0.010(2) 0.009(2) 0.0013(16) 0.0009(15) -0.0035(16)
O27 0.007(2) 0.010(2) 0.009(2) -0.0007(16) 0.0006(16) -0.0030(16)
O28 0.006(2) 0.011(2) 0.008(2) 0.0001(16) 0.0017(16) -0.0027(16)
O29 0.011(2) 0.010(2) 0.010(2) -0.0002(16) 0.0003(16) -0.0026(16)
Cu10 0.0072(4) 0.0093(4) 0.0086(4) -0.0009(3) 0.0003(3) -0.0011(3)
N10 0.013(3) 0.029(3) 0.015(3) -0.019(2) -0.002(2) 0.006(2)
Cu20 0.0057(4) 0.0116(4) 0.0072(4) -0.0014(3) 0.0003(3) -0.0011(3)
N20 0.012(3) 0.025(3) 0.012(3) -0.011(2) 0.001(2) 0.003(2)
Cu30 0.0131(5) 0.0094(5) 0.0129(5) 0.0009(4) -0.0007(4) -0.0008(4)
OW31 0.132(7) 0.032(3) 0.064(4) 0.005(3) 0.052(4) 0.025(4)
OW32 0.029(3) 0.028(3) 0.075(4) 0.012(3) 0.011(3) -0.002(2)
N31 0.035(3) 0.009(3) 0.019(3) -0.001(2) -0.013(2) 0.004(2)
Cu40 0.0116(4) 0.0188(4) 0.0106(4) 0.0032(3) -0.0013(3) -0.0059(3)
OW41 0.015(2) 0.018(2) 0.011(2) 0.0021(17) -0.0013(17) 0.0006(17)
OW42 0.020(2) 0.032(3) 0.011(2) 0.0013(19) 0.0000(18) -0.007(2)
N41 0.022(3) 0.033(3) 0.008(3) 0.005(2) 0.001(2) -0.010(2)
N42 0.015(3) 0.029(3) 0.017(3) 0.007(2) -0.001(2) -0.011(2)
N43 0.011(3) 0.022(3) 0.013(3) 0.005(2) 0.000(2) -0.006(2)
N44 0.018(3) 0.021(3) 0.015(3) -0.002(2) -0.005(2) -0.005(2)
OW1 0.022(2) 0.030(3) 0.022(2) -0.001(2) -0.001(2) -0.001(2)
OW2 0.022(2) 0.018(2) 0.016(2) 0.0021(18) -0.0048(18) -0.0045(18)
OW3 0.021(2) 0.020(2) 0.029(3) -0.006(2) -0.013(2) 0.0029(19)
OW4 0.032(3) 0.016(2) 0.023(2) -0.0008(19) -0.010(2) -0.001(2)
OW5 0.041(3) 0.049(3) 0.019(3) -0.008(2) 0.009(2) -0.022(3)
OW6 0.019(2) 0.029(3) 0.017(2) -0.004(2) 0.0034(19) -0.0012(19)
OW7 0.029(3) 0.132(6) 0.028(3) -0.038(3) -0.014(2) 0.040(3)
OW8 0.011(3) 0.018(3) 0.006(3) 0.000(3) 0.005(2) -0.006(3)
OW9 0.031(8) 0.021(8) 0.031(8) 0.005(6) -0.002(7) 0.006(6)

loop_
_atom_type_symbol
_atom_type_description
_atom_type_scat_dispersion_real
_atom_type_scat_dispersion_imag
_atom_type_scat_source
O O 0.0106 0.0060 'International Tables Vol C Tables 4.2.6.8 and 6.1.1.4'
Cu Cu 0.3201 1.2651 'International Tables Vol C Tables 4.2.6.8 and 6.1.1.4'
Nb Nb -2.0727 0.6215 'International Tables Vol C Tables 4.2.6.8 and 6.1.1.4'
Rb Rb -0.9393 2.9676 'International Tables Vol C Tables 4.2.6.8 and 6.1.1.4'
N N 0.0061 0.0033 'International Tables Vol C Tables 4.2.6.8 and 6.1.1.4'

loop_
_geom_angle_atom_site_label_1
_geom_angle_atom_site_label_2
_geom_angle_atom_site_label_3
_geom_angle
_geom_angle_site_symmetry_1
_geom_angle_site_symmetry_3
_geom_angle_publ_flag
OW8 Rb1 OW2 88.54(14) 1_655 . ?
OW8 Rb1 OW3 158.52(14) 1_655 . ?
OW2 Rb1 OW3 101.80(12) . . ?
OW8 Rb1 O27 103.06(14) 1_655 . ?
OW2 Rb1 O27 162.03(11) . . ?
OW3 Rb1 O27 72.13(11) . . ?
OW8 Rb1 OW1 127.87(14) 1_655 . ?
OW2 Rb1 OW1 64.46(12) . . ?
OW3 Rb1 OW1 73.55(11) . . ?
O27 Rb1 OW1 97.59(11) . . ?
OW8 Rb1 O13 92.45(13) 1_655 1_655 ?
OW2 Rb1 O13 70.45(10) . 1_655 ?
OW3 Rb1 O13 73.82(10) . 1_655 ?
O27 Rb1 O13 121.85(10) . 1_655 ?
OW1 Rb1 O13 115.84(11) . 1_655 ?
OW8 Rb1 OW9 78.6(3) 1_655 . ?
OW2 Rb1 OW9 71.8(3) . . ?
OW3 Rb1 OW9 122.4(3) . . ?
O27 Rb1 OW9 96.8(3) . . ?
OW1 Rb1 OW9 51.5(3) . . ?
O13 Rb1 OW9 141.3(3) 1_655 . ?
OW8 Rb1 OW9 27.5(3) 1_655 2_756 ?
OW2 Rb1 OW9 61.1(3) . 2_756 ?
OW3 Rb1 OW9 155.6(3) . 2_756 ?
O27 Rb1 OW9 129.4(3) . 2_756 ?
OW1 Rb1 OW9 109.5(2) . 2_756 ?
O13 Rb1 OW9 83.6(3) 1_655 2_756 ?
OW9 Rb1 OW9 71.2(4) . 2_756 ?
OW8 Rb1 O26 51.69(13) 1_655 1_655 ?
OW2 Rb1 O26 139.97(10) . 1_655 ?
OW3 Rb1 O26 117.17(10) . 1_655 ?
O27 Rb1 O26 52.05(9) . 1_655 ?
OW1 Rb1 O26 133.35(11) . 1_655 ?
O13 Rb1 O26 110.61(9) 1_655 1_655 ?
OW9 Rb1 O26 93.2(3) . 1_655 ?
OW9 Rb1 O26 79.1(2) 2_756 1_655 ?
OW8 Rb1 O22 72.16(13) 1_655 . ?
OW2 Rb1 O22 120.94(10) . . ?
OW3 Rb1 O22 116.37(10) . . ?
O27 Rb1 O22 52.38(9) . . ?
OW1 Rb1 O22 84.47(10) . . ?
O13 Rb1 O22 159.62(9) 1_655 . ?
OW9 Rb1 O22 50.2(3) . . ?
OW9 Rb1 O22 87.9(3) 2_756 . ?
O26 Rb1 O22 49.35(8) 1_655 . ?
OW8 Rb1 Nb20 74.36(12) 1_655 . ?
OW2 Rb1 Nb20 147.26(8) . . ?
OW3 Rb1 Nb20 104.04(8) . . ?
O27 Rb1 Nb20 32.03(7) . . ?
OW1 Rb1 Nb20 104.36(9) . . ?
O13 Rb1 Nb20 136.50(7) 1_655 . ?
OW9 Rb1 Nb20 77.5(3) . . ?
OW9 Rb1 Nb20 98.6(2) 2_756 . ?
O26 Rb1 Nb20 30.60(6) 1_655 . ?
O22 Rb1 Nb20 27.34(6) . . ?
OW8 Rb1 Nb22 104.91(12) 1_655 . ?
OW2 Rb1 Nb22 162.29(8) . . ?
OW3 Rb1 Nb22 61.78(8) . . ?
O27 Rb1 Nb22 24.85(7) . . ?
OW1 Rb1 Nb22 113.10(9) . . ?
O13 Rb1 Nb22 97.05(7) 1_655 . ?
OW9 Rb1 Nb22 121.6(3) . . ?
OW9 Rb1 Nb22 131.8(2) 2_756 . ?
O26 Rb1 Nb22 55.43(6) 1_655 . ?
O22 Rb1 Nb22 74.95(6) . . ?
Nb20 Rb1 Nb22 49.887(13) . . ?
O12 Nb10 O14 105.85(16) . 2_556 ?
O12 Nb10 O15 103.56(16) . 1_455 ?
O14 Nb10 O15 91.09(15) 2_556 1_455 ?
O12 Nb10 O19 99.07(16) . 1_554 ?
O14 Nb10 O19 154.17(15) 2_556 1_554 ?
O15 Nb10 O19 89.59(15) 1_455 1_554 ?
O12 Nb10 O18 100.70(16) . 2_656 ?
O14 Nb10 O18 89.35(15) 2_556 2_656 ?
O15 Nb10 O18 154.63(15) 1_455 2_656 ?
O19 Nb10 O18 79.31(14) 1_554 2_656 ?
O12 Nb10 O10 174.90(12) . . ?
O14 Nb10 O10 78.58(11) 2_556 . ?
O15 Nb10 O10 78.63(11) 1_455 . ?
O19 Nb10 O10 76.25(10) 1_554 . ?
O18 Nb10 O10 76.60(10) 2_656 . ?
O12 Nb10 Cu10 87.57(12) . 1_554 ?
O14 Nb10 Cu10 131.55(11) 2_556 1_554 ?
O15 Nb10 Cu10 131.49(11) 1_455 1_554 ?
O19 Nb10 Cu10 41.90(10) 1_554 1_554 ?
O18 Nb10 Cu10 42.20(10) 2_656 1_554 ?
O10 Nb10 Cu10 87.56(2) . 1_554 ?
O12 Nb10 Nb11 136.44(12) . 1_454 ?
O14 Nb10 Nb11 83.59(11) 2_556 1_454 ?
O15 Nb10 Nb11 32.94(11) 1_455 1_454 ?
O19 Nb10 Nb11 83.03(10) 1_554 1_454 ?
O18 Nb10 Nb11 122.18(10) 2_656 1_454 ?
O10 Nb10 Nb11 45.706(12) . 1_454 ?
Cu10 Nb10 Nb11 118.14(2) 1_554 1_454 ?
O12 Nb10 Nb12 138.44(12) . 2_556 ?
O14 Nb10 Nb12 32.59(11) 2_556 2_556 ?
O15 Nb10 Nb12 83.57(11) 1_455 2_556 ?
O19 Nb10 Nb12 122.13(10) 1_554 2_556 ?
O18 Nb10 Nb12 83.23(10) 2_656 2_556 ?
O10 Nb10 Nb12 46.016(13) . 2_556 ?
Cu10 Nb10 Nb12 118.46(2) 1_554 2_556 ?
Nb11 Nb10 Nb12 61.422(15) 1_454 2_556 ?
O11 Nb11 O17 103.51(16) . . ?
O11 Nb11 O15 102.51(16) . 1_556 ?
O17 Nb11 O15 88.34(15) . 1_556 ?
O11 Nb11 O16 101.36(16) . 2_657 ?
O17 Nb11 O16 155.05(15) . 2_657 ?
O15 Nb11 O16 88.25(15) 1_556 2_657 ?
O11 Nb11 O18 100.81(16) . . ?
O17 Nb11 O18 89.43(15) . . ?
O15 Nb11 O18 156.44(15) 1_556 . ?
O16 Nb11 O18 83.95(15) 2_657 . ?
O11 Nb11 O10 178.09(12) . 1_656 ?
O17 Nb11 O10 77.38(11) . 1_656 ?
O15 Nb11 O10 79.16(11) 1_556 1_656 ?
O16 Nb11 O10 77.70(10) 2_657 1_656 ?
O18 Nb11 O10 77.46(10) . 1_656 ?
O11 Nb11 Cu10 94.70(12) . 2_657 ?
O17 Nb11 Cu10 126.88(11) . 2_657 ?
O15 Nb11 Cu10 135.74(11) 1_556 2_657 ?
O16 Nb11 Cu10 48.17(10) 2_657 2_657 ?
O18 Nb11 Cu10 37.81(10) . 2_657 ?
O10 Nb11 Cu10 83.431(19) 1_656 2_657 ?
O11 Nb11 Nb10 135.19(12) . 1_656 ?
O17 Nb11 Nb10 82.77(11) . 1_656 ?
O15 Nb11 Nb10 32.73(10) 1_556 1_656 ?
O16 Nb11 Nb10 81.06(10) 2_657 1_656 ?
O18 Nb11 Nb10 123.78(10) . 1_656 ?
O10 Nb11 Nb10 46.458(13) 1_656 1_656 ?
Cu10 Nb11 Nb10 117.07(2) 2_657 1_656 ?
O11 Nb11 Nb12 135.27(12) . 1_655 ?
O17 Nb11 Nb12 31.79(11) . 1_655 ?
O15 Nb11 Nb12 83.14(10) 1_556 1_655 ?
O16 Nb11 Nb12 123.27(10) 2_657 1_655 ?
O18 Nb11 Nb12 82.66(10) . 1_655 ?
O10 Nb11 Nb12 45.590(12) 1_656 1_655 ?
Cu10 Nb11 Nb12 112.03(2) 2_657 1_655 ?
Nb10 Nb11 Nb12 62.510(15) 1_656 1_655 ?
O13 Nb12 O17 102.92(16) . 1_455 ?
O13 Nb12 O14 103.62(16) . . ?
O17 Nb12 O14 88.29(15) 1_455 . ?
O13 Nb12 O16 103.31(16) . . ?
O17 Nb12 O16 153.63(15) 1_455 . ?
O14 Nb12 O16 88.18(15) . . ?
O13 Nb12 O19 101.53(16) . . ?
O17 Nb12 O19 88.76(15) 1_455 . ?
O14 Nb12 O19 154.71(15) . . ?
O16 Nb12 O19 83.42(14) . . ?
O13 Nb12 O10 177.99(12) . 1_556 ?
O17 Nb12 O10 76.57(11) 1_455 1_556 ?
O14 Nb12 O10 78.34(11) . 1_556 ?
O16 Nb12 O10 77.13(10) . 1_556 ?
O19 Nb12 O10 76.54(10) . 1_556 ?
O13 Nb12 Cu10 95.68(12) . . ?
O17 Nb12 Cu10 125.95(11) 1_455 . ?
O14 Nb12 Cu10 135.60(11) . . ?
O16 Nb12 Cu10 48.21(10) . . ?
O19 Nb12 Cu10 37.53(10) . . ?
O10 Nb12 Cu10 83.133(19) 1_556 . ?
O13 Nb12 Nb10 135.74(12) . 2_556 ?
O17 Nb12 Nb10 82.50(11) 1_455 2_556 ?
O14 Nb12 Nb10 32.14(11) . 2_556 ?
O16 Nb12 Nb10 80.68(10) . 2_556 ?
O19 Nb12 Nb10 122.62(10) . 2_556 ?
O10 Nb12 Nb10 46.225(12) 1_556 2_556 ?
Cu10 Nb12 Nb10 116.74(2) . 2_556 ?
O13 Nb12 Nb11 134.41(12) . 1_455 ?
O17 Nb12 Nb11 31.51(11) 1_455 1_455 ?
O14 Nb12 Nb11 82.33(10) . 1_455 ?
O16 Nb12 Nb11 122.17(10) . 1_455 ?
O19 Nb12 Nb11 82.09(10) . 1_455 ?
O10 Nb12 Nb11 45.061(12) 1_556 1_455 ?
Cu10 Nb12 Nb11 111.44(2) . 1_455 ?
Nb10 Nb12 Nb11 62.021(15) 2_556 1_455 ?
O13 Nb12 Rb1 36.57(12) . 1_455 ?
O17 Nb12 Rb1 74.32(11) 1_455 1_455 ?
O14 Nb12 Rb1 80.43(11) . 1_455 ?
O16 Nb12 Rb1 130.62(10) . 1_455 ?
O19 Nb12 Rb1 122.72(11) . 1_455 ?
O10 Nb12 Rb1 144.22(2) 1_556 1_455 ?
Cu10 Nb12 Rb1 131.28(2) . 1_455 ?
Nb10 Nb12 Rb1 109.056(17) 2_556 1_455 ?
Nb11 Nb12 Rb1 103.773(18) 1_455 1_455 ?
Nb11 O10 Nb11 180.00(2) 2_656 1_454 ?
Nb11 O10 Nb12 89.349(17) 2_656 2_556 ?
Nb11 O10 Nb12 90.651(17) 1_454 2_556 ?
Nb11 O10 Nb12 90.651(17) 2_656 1_554 ?
Nb11 O10 Nb12 89.349(17) 1_454 1_554 ?
Nb12 O10 Nb12 180.00(3) 2_556 1_554 ?
Nb11 O10 Nb10 87.837(17) 2_656 2 ?
Nb11 O10 Nb10 92.163(17) 1_454 2 ?
Nb12 O10 Nb10 92.241(17) 2_556 2 ?
Nb12 O10 Nb10 87.759(17) 1_554 2 ?
Nb11 O10 Nb10 92.163(17) 2_656 . ?
Nb11 O10 Nb10 87.837(17) 1_454 . ?
Nb12 O10 Nb10 87.759(17) 2_556 . ?
Nb12 O10 Nb10 92.241(17) 1_554 . ?
Nb10 O10 Nb10 180.00(3) 2 . ?
Nb11 O11 Cu10 160.5(2) . . ?
Nb12 O13 Rb1 123.79(17) . 1_455 ?
Nb10 O14 Nb12 115.27(18) 2_556 . ?
Nb10 O15 Nb11 114.33(18) 1_655 1_554 ?
Nb11 O16 Nb12 114.47(17) 2_657 . ?
Nb11 O16 Cu10 92.80(14) 2_657 . ?
Nb12 O16 Cu10 92.66(14) . . ?
Nb11 O17 Nb12 116.70(18) . 1_655 ?
Cu10 O18 Nb11 103.52(16) 2_657 . ?
Cu10 O18 Nb10 94.34(15) 2_657 2_656 ?
Nb11 O18 Nb10 113.38(17) . 2_656 ?
Cu10 O19 Nb12 103.86(16) . . ?
Cu10 O19 Nb10 94.80(15) . 1_556 ?
Nb12 O19 Nb10 114.55(17) . 1_556 ?
O22 Nb20 O24 105.44(16) . 2_646 ?
O22 Nb20 O26 102.79(16) . 1_655 ?
O24 Nb20 O26 92.59(15) 2_646 1_655 ?
O22 Nb20 O28 101.76(16) . 2_646 ?
O24 Nb20 O28 89.15(15) 2_646 2_646 ?
O26 Nb20 O28 153.97(15) 1_655 2_646 ?
O22 Nb20 O27 100.12(16) . . ?
O24 Nb20 O27 153.41(15) 2_646 . ?
O26 Nb20 O27 88.77(14) 1_655 . ?
O28 Nb20 O27 78.48(14) 2_646 . ?
O22 Nb20 O20 175.40(12) . 1_655 ?
O24 Nb20 O20 78.71(11) 2_646 1_655 ?
O26 Nb20 O20 78.77(11) 1_655 1_655 ?
O28 Nb20 O20 76.11(10) 2_646 1_655 ?
O27 Nb20 O20 75.52(10) . 1_655 ?
O22 Nb20 Cu20 88.16(12) . . ?
O24 Nb20 Cu20 130.99(11) 2_646 . ?
O26 Nb20 Cu20 130.69(11) 1_655 . ?
O28 Nb20 Cu20 41.85(10) 2_646 . ?
O27 Nb20 Cu20 41.94(10) . . ?
O20 Nb20 Cu20 87.585(19) 1_655 . ?
O22 Nb20 Nb21 135.78(12) . 2_746 ?
O24 Nb20 Nb21 84.63(11) 2_646 2_746 ?
O26 Nb20 Nb21 33.04(11) 1_655 2_746 ?
O28 Nb20 Nb21 121.66(10) 2_646 2_746 ?
O27 Nb20 Nb21 82.13(10) . 2_746 ?
O20 Nb20 Nb21 45.759(12) 1_655 2_746 ?
Cu20 Nb20 Nb21 117.78(2) . 2_746 ?
O22 Nb20 Nb22 137.93(12) . 2_746 ?
O24 Nb20 Nb22 32.50(11) 2_646 2_746 ?
O26 Nb20 Nb22 84.20(11) 1_655 2_746 ?
O28 Nb20 Nb22 83.42(10) 2_646 2_746 ?
O27 Nb20 Nb22 121.65(10) . 2_746 ?
O20 Nb20 Nb22 46.268(13) 1_655 2_746 ?
Cu20 Nb20 Nb22 118.74(2) . 2_746 ?
Nb21 Nb20 Nb22 61.897(15) 2_746 2_746 ?
O22 Nb20 Rb1 68.32(12) . . ?
O24 Nb20 Rb1 149.59(11) 2_646 . ?
O26 Nb20 Rb1 61.71(11) 1_655 . ?
O28 Nb20 Rb1 121.15(10) 2_646 . ?
O27 Nb20 Rb1 49.65(10) . . ?
O20 Nb20 Rb1 109.137(19) 1_655 . ?
Cu20 Nb20 Rb1 79.32(2) . . ?
Nb21 Nb20 Rb1 81.380(17) 2_746 . ?
Nb22 Nb20 Rb1 143.19(2) 2_746 . ?
O23 Nb21 O29 104.75(16) . 2_646 ?
O23 Nb21 O26 102.74(16) . 2_646 ?
O29 Nb21 O26 89.11(15) 2_646 2_646 ?
O23 Nb21 O25 99.59(16) . . ?
O29 Nb21 O25 155.54(15) 2_646 . ?
O26 Nb21 O25 87.87(15) 2_646 . ?
O23 Nb21 O28 100.19(16) . 2_646 ?
O29 Nb21 O28 90.07(15) 2_646 2_646 ?
O26 Nb21 O28 156.49(15) 2_646 2_646 ?
O25 Nb21 O28 83.22(14) . 2_646 ?
O23 Nb21 O20 175.98(12) . 1_655 ?
O29 Nb21 O20 78.40(11) 2_646 1_655 ?
O26 Nb21 O20 79.66(10) 2_646 1_655 ?
O25 Nb21 O20 77.18(10) . 1_655 ?
O28 Nb21 O20 77.16(10) 2_646 1_655 ?
O23 Nb21 Nb20 135.49(12) . 2_746 ?
O29 Nb21 Nb20 84.00(11) 2_646 2_746 ?
O26 Nb21 Nb20 32.94(10) 2_646 2_746 ?
O25 Nb21 Nb20 80.32(10) . 2_746 ?
O28 Nb21 Nb20 123.69(10) 2_646 2_746 ?
O20 Nb21 Nb20 46.748(13) 1_655 2_746 ?
O23 Nb21 Nb22 137.22(12) . 2_746 ?
O29 Nb21 Nb22 32.53(11) 2_646 2_746 ?
O26 Nb21 Nb22 83.88(10) 2_646 2_746 ?
O25 Nb21 Nb22 123.03(10) . 2_746 ?
O28 Nb21 Nb22 82.87(10) 2_646 2_746 ?
O20 Nb21 Nb22 45.871(13) 1_655 2_746 ?
Nb20 Nb21 Nb22 63.237(15) 2_746 2_746 ?
O21 Nb22 O24 104.04(16) . 1_655 ?
O21 Nb22 O29 102.35(16) . 1_655 ?
O24 Nb22 O29 88.02(15) 1_655 1_655 ?
O21 Nb22 O25 103.64(16) . . ?
O24 Nb22 O25 88.58(15) 1_655 . ?
O29 Nb22 O25 153.84(15) 1_655 . ?
O21 Nb22 O27 101.53(16) . . ?
O24 Nb22 O27 154.35(15) 1_655 . ?
O29 Nb22 O27 88.41(15) 1_655 . ?
O25 Nb22 O27 83.55(14) . . ?
O21 Nb22 O20 177.56(13) . 1_655 ?
O24 Nb22 O20 78.37(11) 1_655 1_655 ?
O29 Nb22 O20 77.22(11) 1_655 1_655 ?
O25 Nb22 O20 76.69(10) . 1_655 ?
O27 Nb22 O20 76.08(10) . 1_655 ?
O21 Nb22 Cu20 95.67(12) . . ?
O24 Nb22 Cu20 136.61(11) 1_655 . ?
O29 Nb22 Cu20 125.18(11) 1_655 . ?
O25 Nb22 Cu20 48.94(10) . . ?
O27 Nb22 Cu20 37.03(10) . . ?
O20 Nb22 Cu20 82.715(18) 1_655 . ?
O21 Nb22 Nb20 135.80(12) . 2_746 ?
O24 Nb22 Nb20 31.81(11) 1_655 2_746 ?
O29 Nb22 Nb20 83.28(11) 1_655 2_746 ?
O25 Nb22 Nb20 80.24(10) . 2_746 ?
O27 Nb22 Nb20 122.56(10) . 2_746 ?
O20 Nb22 Nb20 46.618(12) 1_655 2_746 ?
Cu20 Nb22 Nb20 116.94(2) . 2_746 ?
O21 Nb22 Nb21 134.30(12) . 2_746 ?
O24 Nb22 Nb21 82.08(11) 1_655 2_746 ?
O29 Nb22 Nb21 31.98(11) 1_655 2_746 ?
O25 Nb22 Nb21 121.91(10) . 2_746 ?
O27 Nb22 Nb21 81.50(10) . 2_746 ?
O20 Nb22 Nb21 45.244(12) 1_655 2_746 ?
Cu20 Nb22 Nb21 110.68(2) . 2_746 ?
Nb20 Nb22 Nb21 62.581(15) 2_746 2_746 ?
O21 Nb22 Rb1 81.30(12) . . ?
O24 Nb22 Rb1 150.39(11) 1_655 . ?
O29 Nb22 Rb1 62.50(11) 1_655 . ?
O25 Nb22 Rb1 118.88(10) . . ?
O27 Nb22 Rb1 37.44(10) . . ?
O20 Nb22 Rb1 96.413(17) 1_655 . ?
Cu20 Nb22 Rb1 69.968(18) . . ?
Nb20 Nb22 Rb1 135.929(19) 2_746 . ?
Nb21 Nb22 Rb1 74.166(16) 2_746 . ?
Nb21 O20 Nb21 180.00(2) 2_646 1_455 ?
Nb21 O20 Nb22 91.115(17) 2_646 2_646 ?
Nb21 O20 Nb22 88.885(17) 1_455 2_646 ?
Nb21 O20 Nb22 88.885(17) 2_646 1_455 ?
Nb21 O20 Nb22 91.115(17) 1_455 1_455 ?
Nb22 O20 Nb22 180.00(2) 2_646 1_455 ?
Nb21 O20 Nb20 92.508(17) 2_646 2_646 ?
Nb21 O20 Nb20 87.492(17) 1_455 2_646 ?
Nb22 O20 Nb20 92.886(17) 2_646 2_646 ?
Nb22 O20 Nb20 87.114(17) 1_455 2_646 ?
Nb21 O20 Nb20 87.492(17) 2_646 1_455 ?
Nb21 O20 Nb20 92.508(17) 1_455 1_455 ?
Nb22 O20 Nb20 87.114(17) 2_646 1_455 ?
Nb22 O20 Nb20 92.886(17) 1_455 1_455 ?
Nb20 O20 Nb20 180.00(2) 2_646 1_455 ?
Nb20 O22 Rb1 84.34(13) . . ?
Nb21 O23 Cu20 159.3(2) . 2_646 ?
Nb20 O24 Nb22 115.70(18) 2_646 1_455 ?
Nb22 O25 Nb21 114.95(17) . . ?
Nb22 O25 Cu20 92.25(14) . . ?
Nb21 O25 Cu20 92.71(14) . . ?
Nb20 O26 Nb21 114.02(18) 1_455 2_646 ?
Nb20 O26 Rb1 87.70(12) 1_455 1_455 ?
Nb21 O26 Rb1 119.13(15) 2_646 1_455 ?
Cu20 O27 Nb22 104.71(16) . . ?
Cu20 O27 Nb20 94.29(15) . . ?
Nb22 O27 Nb20 115.10(17) . . ?
Cu20 O27 Rb1 124.28(16) . . ?
Nb22 O27 Rb1 117.72(15) . . ?
Nb20 O27 Rb1 98.32(13) . . ?
Cu20 O28 Nb21 105.46(16) 2_646 2_646 ?
Cu20 O28 Nb20 94.46(15) 2_646 2_646 ?
Nb21 O28 Nb20 113.58(17) 2_646 2_646 ?
Nb21 O29 Nb22 115.49(18) 2_646 1_455 ?
O11 Cu10 N10 92.43(18) . . ?
O11 Cu10 O19 169.64(16) . . ?
N10 Cu10 O19 91.65(18) . . ?
O11 Cu10 O18 93.43(15) . 2_657 ?
N10 Cu10 O18 172.28(19) . 2_657 ?
O19 Cu10 O18 81.75(15) . 2_657 ?
O11 Cu10 O16 112.18(14) . . ?
N10 Cu10 O16 106.43(18) . . ?
O19 Cu10 O16 75.67(14) . . ?
O18 Cu10 O16 75.91(14) 2_657 . ?
O11 Cu10 Nb10 128.33(11) . 1_556 ?
N10 Cu10 Nb10 128.89(15) . 1_556 ?
O19 Cu10 Nb10 43.30(11) . 1_556 ?
O18 Cu10 Nb10 43.46(10) 2_657 1_556 ?
O16 Cu10 Nb10 87.06(9) . 1_556 ?
O11 Cu10 Nb12 150.58(12) . . ?
N10 Cu10 Nb12 91.90(14) . . ?
O19 Cu10 Nb12 38.61(10) . . ?
O18 Cu10 Nb12 85.45(10) 2_657 . ?
O16 Cu10 Nb12 39.12(9) . . ?
Nb10 Cu10 Nb12 67.907(19) 1_556 . ?
O11 Cu10 Nb11 97.39(11) . 2_657 ?
N10 Cu10 Nb11 145.03(16) . 2_657 ?
O19 Cu10 Nb11 84.61(11) . 2_657 ?
O18 Cu10 Nb11 38.68(11) 2_657 2_657 ?
O16 Cu10 Nb11 39.02(9) . 2_657 ?
Nb10 Cu10 Nb11 67.486(19) 1_556 2_657 ?
Nb12 Cu10 Nb11 64.095(18) . 2_657 ?
O23 Cu20 N20 90.02(18) 2_646 . ?
O23 Cu20 O28 93.28(15) 2_646 2_646 ?
N20 Cu20 O28 176.07(18) . 2_646 ?
O23 Cu20 O27 169.36(16) 2_646 . ?
N20 Cu20 O27 94.57(17) . . ?
O28 Cu20 O27 81.82(15) 2_646 . ?
O23 Cu20 O25 113.01(14) 2_646 . ?
N20 Cu20 O25 105.72(17) . . ?
O28 Cu20 O25 74.92(14) 2_646 . ?
O27 Cu20 O25 74.96(14) . . ?
O23 Cu20 Nb20 127.53(11) 2_646 . ?
N20 Cu20 Nb20 132.38(15) . . ?
O28 Cu20 Nb20 43.69(10) 2_646 . ?
O27 Cu20 Nb20 43.78(10) . . ?
O25 Cu20 Nb20 86.92(9) . . ?
O23 Cu20 Nb22 151.13(12) 2_646 . ?
N20 Cu20 Nb22 93.12(14) . . ?
O28 Cu20 Nb22 85.01(10) 2_646 . ?
O27 Cu20 Nb22 38.26(11) . . ?
O25 Cu20 Nb22 38.81(9) . . ?
Nb20 Cu20 Nb22 68.279(19) . . ?
N31 Cu30 N31 180.0(3) . 2_545 ?
N31 Cu30 OW32 92.51(19) . 1_554 ?
N31 Cu30 OW32 87.49(19) 2_545 1_554 ?
N31 Cu30 OW32 87.49(19) . 2_546 ?
N31 Cu30 OW32 92.51(19) 2_545 2_546 ?
OW32 Cu30 OW32 180.00(11) 1_554 2_546 ?
N31 Cu30 OW31 92.8(2) . 1_554 ?
N31 Cu30 OW31 87.2(2) 2_545 1_554 ?
OW32 Cu30 OW31 94.6(2) 1_554 1_554 ?
OW32 Cu30 OW31 85.4(2) 2_546 1_554 ?
N31 Cu30 OW31 87.2(2) . 2_546 ?
N31 Cu30 OW31 92.8(2) 2_545 2_546 ?
OW32 Cu30 OW31 85.4(2) 1_554 2_546 ?
OW32 Cu30 OW31 94.6(2) 2_546 2_546 ?
OW31 Cu30 OW31 180.0(2) 1_554 2_546 ?
N43 Cu40 N42 179.2(2) . . ?
N43 Cu40 N44 89.3(2) . . ?
N42 Cu40 N44 90.5(2) . . ?
N43 Cu40 N41 90.9(2) . . ?
N42 Cu40 N41 89.3(2) . . ?
N44 Cu40 N41 178.8(2) . . ?
OW9 OW8 Rb1 93.0(6) 2_656 1_455 ?
OW8 OW9 Rb1 109.3(7) 2_656 . ?
OW8 OW9 Rb1 59.5(5) 2_656 2_756 ?
Rb1 OW9 Rb1 108.8(4) . 2_756 ?

loop_
_geom_bond_atom_site_label_1
_geom_bond_atom_site_label_2
_geom_bond_distance
_geom_bond_site_symmetry_2
_geom_bond_publ_flag
Rb1 OW8 2.853(5) 1_655 ?
Rb1 OW2 2.875(4) . ?
Rb1 OW3 2.945(5) . ?
Rb1 O27 2.959(4) . ?
Rb1 OW1 3.007(4) . ?
Rb1 O13 3.147(4) 1_655 ?
Rb1 OW9 3.153(13) . ?
Rb1 OW9 3.306(14) 2_756 ?
Rb1 O26 3.386(4) 1_655 ?
Rb1 O22 3.588(4) . ?
Rb1 Nb20 3.8421(9) . ?
Rb1 Nb22 4.3095(9) . ?
Nb10 O12 1.769(4) . ?
Nb10 O14 1.944(4) 2_556 ?
Nb10 O15 1.953(4) 1_455 ?
Nb10 O19 2.045(4) 1_554 ?
Nb10 O18 2.050(4) 2_656 ?
Nb10 O10 2.3882(5) . ?
Nb10 Cu10 2.9721(8) 1_554 ?
Nb10 Nb11 3.2924(7) 1_454 ?
Nb10 Nb12 3.3050(7) 2_556 ?
Nb11 O11 1.786(4) . ?
Nb11 O17 1.949(4) . ?
Nb11 O15 1.965(4) 1_556 ?
Nb11 O16 2.002(4) 2_657 ?
Nb11 O18 2.041(4) . ?
Nb11 O10 2.3583(5) 1_656 ?
Nb11 Cu10 3.1757(8) 2_657 ?
Nb11 Nb10 3.2924(7) 1_656 ?
Nb11 Nb12 3.3314(7) 1_655 ?
Nb12 O13 1.775(4) . ?
Nb12 O17 1.964(4) 1_455 ?
Nb12 O14 1.968(4) . ?
Nb12 O16 2.005(4) . ?
Nb12 O19 2.040(4) . ?
Nb12 O10 2.3799(5) 1_556 ?
Nb12 Cu10 3.1742(8) . ?
Nb12 Nb10 3.3050(7) 2_556 ?
Nb12 Nb11 3.3314(7) 1_455 ?
Nb12 Rb1 4.3893(9) 1_455 ?
O10 Nb11 2.3583(5) 2_656 ?
O10 Nb11 2.3583(5) 1_454 ?
O10 Nb12 2.3799(5) 2_556 ?
O10 Nb12 2.3799(5) 1_554 ?
O10 Nb10 2.3882(5) 2 ?
O11 Cu10 1.918(4) . ?
O13 Rb1 3.147(4) 1_455 ?
O14 Nb10 1.944(4) 2_556 ?
O15 Nb10 1.953(4) 1_655 ?
O15 Nb11 1.965(4) 1_554 ?
O16 Nb11 2.002(4) 2_657 ?
O16 Cu10 2.369(4) . ?
O17 Nb12 1.964(4) 1_655 ?
O18 Cu10 2.002(4) 2_657 ?
O18 Nb10 2.050(4) 2_656 ?
O19 Cu10 1.992(4) . ?
O19 Nb10 2.045(4) 1_556 ?
Nb20 O22 1.773(4) . ?
Nb20 O24 1.926(4) 2_646 ?
Nb20 O26 1.957(4) 1_655 ?
Nb20 O28 2.057(4) 2_646 ?
Nb20 O27 2.059(4) . ?
Nb20 O20 2.3967(5) 1_655 ?
Nb20 Cu20 2.9681(8) . ?
Nb20 Nb21 3.2875(7) 2_746 ?
Nb20 Nb22 3.2935(7) 2_746 ?
Nb21 O23 1.787(4) . ?
Nb21 O29 1.948(4) 2_646 ?
Nb21 O26 1.962(4) 2_646 ?
Nb21 O25 2.010(4) . ?
Nb21 O28 2.048(4) 2_646 ?
Nb21 O20 2.3574(5) 1_655 ?
Nb21 Nb20 3.2875(7) 2_746 ?
Nb21 Nb22 3.3192(7) 2_746 ?
Nb22 O21 1.774(4) . ?
Nb22 O24 1.964(4) 1_655 ?
Nb22 O29 1.977(4) 1_655 ?
Nb22 O25 2.004(4) . ?
Nb22 O27 2.045(4) . ?
Nb22 O20 2.3829(5) 1_655 ?
Nb22 Cu20 3.1948(8) . ?
Nb22 Nb20 3.2935(7) 2_746 ?
Nb22 Nb21 3.3192(7) 2_746 ?
O20 Nb21 2.3574(5) 2_646 ?
O20 Nb21 2.3575(5) 1_455 ?
O20 Nb22 2.3829(5) 2_646 ?
O20 Nb22 2.3829(5) 1_455 ?
O20 Nb20 2.3967(5) 2_646 ?
O20 Nb20 2.3967(5) 1_455 ?
O23 Cu20 1.921(4) 2_646 ?
O24 Nb20 1.926(4) 2_646 ?
O24 Nb22 1.964(4) 1_455 ?
O25 Cu20 2.411(4) . ?
O26 Nb20 1.957(4) 1_455 ?
O26 Nb21 1.962(4) 2_646 ?
O26 Rb1 3.386(4) 1_455 ?
O27 Cu20 1.989(4) . ?
O28 Cu20 1.986(4) 2_646 ?
O28 Nb21 2.048(4) 2_646 ?
O28 Nb20 2.057(4) 2_646 ?
O29 Nb21 1.948(4) 2_646 ?
O29 Nb22 1.977(4) 1_455 ?
Cu10 N10 1.972(5) . ?
Cu10 O18 2.002(4) 2_657 ?
Cu10 Nb10 2.9721(8) 1_556 ?
Cu10 Nb11 3.1757(8) 2_657 ?
Cu20 O23 1.921(4) 2_646 ?
Cu20 N20 1.974(5) . ?
Cu20 O28 1.986(4) 2_646 ?
Cu30 N31 2.031(5) . ?
Cu30 N31 2.031(5) 2_545 ?
Cu30 OW32 2.272(6) 1_554 ?
Cu30 OW32 2.272(6) 2_546 ?
Cu30 OW31 2.375(8) 1_554 ?
Cu30 OW31 2.375(8) 2_546 ?
OW31 Cu30 2.375(8) 1_556 ?
OW32 Cu30 2.272(6) 1_556 ?
Cu40 N43 2.021(5) . ?
Cu40 N42 2.038(5) . ?
Cu40 N44 2.044(5) . ?
Cu40 N41 2.047(5) . ?
OW8 OW9 1.527(15) 2_656 ?
OW8 Rb1 2.853(5) 1_455 ?
OW9 OW8 1.527(15) 2_656 ?
OW9 Rb1 3.306(14) 2_756 ?
